data_2223277
loop_
_publ_author_name
'Shen, Su-Mei'

_publ_section_title
;<i>catena</i>-Poly[[[aqua(2,2'-bipyridine)manganese(II)]-\m-5-methoxyisophthalato-\k^3^<i>O</i>,<i>O</i>':<i>O</i>'']
 monohydrate]
;
_journal_coeditor_code BG2299
_journal_issue 10
_journal_name_full 'Acta Crystallographica Section E'
_journal_page_first m1173
_journal_paper_doi 10.1107/S1600536809035466
_journal_volume 65
_journal_year 2009
_chemical_formula_iupac '[Mn (C8 H4 O4) (C10 H8 N2) (H2 O)], H2 O'
_chemical_formula_moiety 'C19 H16 Mn N2 O6, H2 O'
_chemical_formula_sum 'C19 H18 Mn N2 O7'
_chemical_formula_weight 441.29
_chemical_name_systematic
;
<i>catena</i>-Poly[[[aqua(2,2'-bipyridine)manganese(II)]-\m-5-
methoxyisophthalato-\k^3^<i>O</i>,<i>O</i>':<i>O</i>''] monohydrate]
;
_space_group_IT_number 14
_symmetry_cell_setting monoclinic
_symmetry_space_group_name_Hall '-P 2ybc'
_symmetry_space_group_name_H-M 'P 1 21/c 1'
_atom_sites_solution_hydrogens geom
_atom_sites_solution_primary direct
_atom_sites_solution_secondary difmap
_audit_creation_method SHELXL-97
_cell_angle_alpha 90.00
_cell_angle_beta 97.176(2)
_cell_angle_gamma 90.00
_cell_formula_units_Z 4
_cell_length_a 8.9067(13)
_cell_length_b 17.367(3)
_cell_length_c 12.5804(18)
_cell_measurement_reflns_used 3462
_cell_measurement_temperature 298(2)
_cell_measurement_theta_max 25.20
_cell_measurement_theta_min 2.59
_cell_volume 1930.7(5)
_computing_cell_refinement 'SAINT (Bruker, 2005)'
_computing_data_collection 'APEX2 (Bruker, 2005)'
_computing_data_reduction 'SAINT (Bruker, 2005)'
_computing_molecular_graphics
;
ORTEPIII (Burnett & Johnson, 1996), ORTEP-3 for Windows (Farrugia,
1997) and
PLATON (Spek, 2009)
;
_computing_publication_material 'SHELXL97 (Sheldrick, 2008)'
_computing_structure_refinement 'SHELXL97 (Sheldrick, 2008)'
_computing_structure_solution 'SHELXS97 (Sheldrick, 2008)'
_diffrn_ambient_temperature 298(2)
_diffrn_measured_fraction_theta_full 0.995
_diffrn_measured_fraction_theta_max 0.995
_diffrn_measurement_device_type 'Bruker APEXII area-detector'
_diffrn_measurement_method '\f and \w'
_diffrn_radiation_monochromator graphite
_diffrn_radiation_source 'fine-focus sealed tube'
_diffrn_radiation_type MoK\a
_diffrn_radiation_wavelength 0.71073
_diffrn_reflns_av_R_equivalents 0.0606
_diffrn_reflns_av_sigmaI/netI 0.0626
_diffrn_reflns_limit_h_max 10
_diffrn_reflns_limit_h_min -10
_diffrn_reflns_limit_k_max 20
_diffrn_reflns_limit_k_min -20
_diffrn_reflns_limit_l_max 14
_diffrn_reflns_limit_l_min -14
_diffrn_reflns_number 11370
_diffrn_reflns_theta_full 25.20
_diffrn_reflns_theta_max 25.20
_diffrn_reflns_theta_min 2.59
_diffrn_standards_interval_count 0
_diffrn_standards_interval_time 0
_diffrn_standards_number 0
_exptl_absorpt_coefficient_mu 0.729
_exptl_absorpt_correction_T_max 0.9373
_exptl_absorpt_correction_T_min 0.8740
_exptl_absorpt_correction_type multi-scan
_exptl_absorpt_process_details '(SADABS; Bruker, 2005)'
_exptl_crystal_colour yellow
_exptl_crystal_density_diffrn 1.518
_exptl_crystal_density_method 'not measured'
_exptl_crystal_description block
_exptl_crystal_F_000 908
_exptl_crystal_size_max 0.19
_exptl_crystal_size_mid 0.14
_exptl_crystal_size_min 0.09
_refine_diff_density_max 0.262
_refine_diff_density_min -0.287
_refine_ls_extinction_method none
_refine_ls_goodness_of_fit_ref 1.023
_refine_ls_hydrogen_treatment mixed
_refine_ls_matrix_type full
_refine_ls_number_parameters 275
_refine_ls_number_reflns 3470
_refine_ls_number_restraints 6
_refine_ls_restrained_S_all 1.022
_refine_ls_R_factor_all 0.0839
_refine_ls_R_factor_gt 0.0436
_refine_ls_shift/su_max 0.001
_refine_ls_shift/su_mean 0.000
_refine_ls_structure_factor_coef Fsqd
_refine_ls_weighting_details 'calc w=1/[\s^2^(Fo^2^)+(0.0276P)^2^+0.6024P] where P=(Fo^2^+2Fc^2^)/3'
_refine_ls_weighting_scheme calc
_refine_ls_wR_factor_gt 0.0767
_refine_ls_wR_factor_ref 0.0908
_reflns_number_gt 2275
_reflns_number_total 3470
_reflns_threshold_expression I>2\s(I)
_cod_data_source_file bg2299.cif
_cod_data_source_block I
_cod_original_sg_symbol_H-M 'P 21/c'
_cod_database_code 2223277
_cod_database_fobs_code 2223277

loop_
_symmetry_equiv_pos_as_xyz
'x, y, z'
'-x, y+1/2, -z+1/2'
'-x, -y, -z'
'x, -y-1/2, z-1/2'

loop_
_atom_site_type_symbol
_atom_site_label
_atom_site_fract_x
_atom_site_fract_y
_atom_site_fract_z
_atom_site_U_iso_or_equiv
_atom_site_adp_type
_atom_site_calc_flag
_atom_site_refinement_flags
_atom_site_occupancy
_atom_site_disorder_assembly
_atom_site_disorder_group
Mn Mn1 0.86083(5) 0.64881(3) 0.57766(4) 0.03184(15) Uani d . 1 . .
O O1 0.7990(3) 0.77011(13) 0.48474(19) 0.0610(8) Uani d . 1 . .
O O2 0.9562(3) 0.76311(12) 0.63126(18) 0.0498(7) Uani d . 1 . .
O O3 1.0696(2) 1.00516(13) 0.85451(17) 0.0443(6) Uani d . 1 . .
O O4 1.0246(3) 1.11522(13) 0.77017(18) 0.0507(7) Uani d . 1 . .
O O5 0.6696(3) 1.04731(14) 0.43566(19) 0.0708(9) Uani d . 1 . .
N N1 0.6456(3) 0.66681(15) 0.6502(2) 0.0391(7) Uani d . 1 . .
N N2 0.6681(3) 0.60012(15) 0.4629(2) 0.0337(6) Uani d . 1 . .
C C1 0.8656(4) 0.88801(18) 0.5761(3) 0.0330(8) Uani d . 1 . .
C C2 0.9443(3) 0.92408(18) 0.6647(2) 0.0332(8) Uani d . 1 . .
H H2 1.0049 0.8952 0.7155 0.040 Uiso calc R 1 . .
C C3 0.9327(3) 1.00281(18) 0.6774(2) 0.0310(7) Uani d . 1 . .
C C4 0.8419(4) 1.04587(19) 0.6018(3) 0.0418(9) Uani d . 1 . .
H H4 0.8343 1.0989 0.6102 0.050 Uiso calc R 1 . .
C C5 0.7631(4) 1.0102(2) 0.5143(3) 0.0453(9) Uani d . 1 . .
C C6 0.7755(4) 0.93092(18) 0.5017(3) 0.0417(9) Uani d . 1 . .
H H6 0.7225 0.9068 0.4425 0.050 Uiso calc R 1 . .
C C7 0.8744(4) 0.80229(19) 0.5621(3) 0.0402(9) Uani d . 1 . .
C C8 1.0148(3) 1.0427(2) 0.7738(3) 0.0348(8) Uani d . 1 . .
C C9 0.6513(6) 1.1283(2) 0.4467(3) 0.0872(17) Uani d . 1 . .
H H9A 0.6116 1.1389 0.5127 0.131 Uiso calc R 1 . .
H H9B 0.5824 1.1473 0.3878 0.131 Uiso calc R 1 . .
H H9C 0.7475 1.1532 0.4471 0.131 Uiso calc R 1 . .
C C10 0.6399(4) 0.7003(2) 0.7453(3) 0.0499(10) Uani d . 1 . .
H H10 0.7309 0.7132 0.7860 0.060 Uiso calc R 1 . .
C C11 0.5089(4) 0.7168(2) 0.7862(3) 0.0554(10) Uani d . 1 . .
H H11 0.5107 0.7407 0.8526 0.067 Uiso calc R 1 . .
C C12 0.3748(4) 0.6973(2) 0.7273(3) 0.0607(11) Uani d . 1 . .
H H12 0.2835 0.7073 0.7533 0.073 Uiso calc R 1 . .
C C13 0.3765(4) 0.6624(2) 0.6285(3) 0.0527(10) Uani d . 1 . .
H H13 0.2862 0.6492 0.5872 0.063 Uiso calc R 1 . .
C C14 0.5131(3) 0.64735(19) 0.5918(2) 0.0348(8) Uani d . 1 . .
C C15 0.5263(3) 0.60952(18) 0.4878(2) 0.0317(8) Uani d . 1 . .
C C16 0.4026(4) 0.5843(2) 0.4195(3) 0.0468(9) Uani d . 1 . .
H H16 0.3056 0.5903 0.4383 0.056 Uiso calc R 1 . .
C C17 0.4231(4) 0.5504(2) 0.3238(3) 0.0532(10) Uani d . 1 . .
H H17 0.3403 0.5339 0.2769 0.064 Uiso calc R 1 . .
C C18 0.5661(4) 0.5414(2) 0.2983(3) 0.0523(10) Uani d . 1 . .
H H18 0.5829 0.5187 0.2338 0.063 Uiso calc R 1 . .
C C19 0.6858(4) 0.5666(2) 0.3703(3) 0.0457(9) Uani d . 1 . .
H H19 0.7836 0.5598 0.3531 0.055 Uiso calc R 1 . .
O O6 1.0261(3) 0.62274(13) 0.47247(18) 0.0421(6) Uani d D 1 . .
H H1W 1.037(4) 0.6603(12) 0.432(2) 0.063 Uiso d D 1 . .
H H2W 1.033(4) 0.5804(11) 0.440(2) 0.063 Uiso d D 1 . .
O O7 0.0671(3) 0.74055(16) 0.3430(2) 0.0584(7) Uani d D 1 . .
H H3W 0.041(4) 0.734(2) 0.2772(16) 0.088 Uiso d D 1 . .
H H4W 0.016(4) 0.7774(18) 0.364(3) 0.088 Uiso d D 1 . .

loop_
_atom_site_aniso_label
_atom_site_aniso_U_11
_atom_site_aniso_U_22
_atom_site_aniso_U_33
_atom_site_aniso_U_12
_atom_site_aniso_U_13
_atom_site_aniso_U_23
Mn1 0.0319(3) 0.0319(3) 0.0307(3) -0.0004(2) 0.0002(2) -0.0032(2)
O1 0.098(2) 0.0369(15) 0.0428(15) -0.0028(14) -0.0116(15) -0.0114(13)
O2 0.0714(17) 0.0300(14) 0.0447(15) 0.0034(12) -0.0057(13) 0.0006(12)
O3 0.0495(15) 0.0450(15) 0.0357(14) -0.0025(12) -0.0049(11) 0.0000(12)
O4 0.0683(17) 0.0278(14) 0.0521(16) -0.0073(12) -0.0081(13) -0.0043(12)
O5 0.107(2) 0.0441(16) 0.0505(16) 0.0136(16) -0.0334(16) 0.0026(14)
N1 0.0396(16) 0.0476(18) 0.0297(16) 0.0028(14) 0.0037(13) -0.0038(14)
N2 0.0332(15) 0.0381(17) 0.0299(15) -0.0007(13) 0.0046(12) -0.0070(13)
C1 0.047(2) 0.0278(17) 0.0244(17) -0.0025(16) 0.0053(15) -0.0002(15)
C2 0.0362(19) 0.033(2) 0.0303(19) -0.0003(15) 0.0046(15) 0.0053(15)
C3 0.0375(18) 0.0296(19) 0.0264(18) -0.0064(15) 0.0063(14) -0.0025(15)
C4 0.058(2) 0.0267(18) 0.039(2) 0.0013(17) -0.0033(18) -0.0013(16)
C5 0.062(2) 0.039(2) 0.032(2) 0.0034(18) -0.0067(18) 0.0023(17)
C6 0.060(2) 0.030(2) 0.032(2) -0.0023(17) -0.0035(18) -0.0043(16)
C7 0.056(2) 0.033(2) 0.033(2) -0.0039(18) 0.0117(18) -0.0007(17)
C8 0.0336(19) 0.036(2) 0.036(2) -0.0019(16) 0.0068(16) -0.0061(17)
C9 0.140(5) 0.044(3) 0.065(3) 0.029(3) -0.036(3) 0.000(2)
C10 0.050(2) 0.066(3) 0.034(2) -0.001(2) 0.0065(18) -0.0099(19)
C11 0.065(3) 0.066(3) 0.037(2) 0.013(2) 0.017(2) -0.006(2)
C12 0.050(2) 0.079(3) 0.058(3) 0.015(2) 0.024(2) 0.000(2)
C13 0.037(2) 0.071(3) 0.050(2) 0.006(2) 0.0069(17) -0.004(2)
C14 0.0328(17) 0.0364(19) 0.0352(19) 0.0041(16) 0.0035(15) 0.0046(17)
C15 0.0284(18) 0.0344(19) 0.0323(19) 0.0017(14) 0.0035(14) 0.0018(15)
C16 0.0317(19) 0.067(3) 0.041(2) -0.0044(18) 0.0006(16) -0.007(2)
C17 0.047(2) 0.069(3) 0.041(2) -0.015(2) -0.0054(18) -0.011(2)
C18 0.050(2) 0.068(3) 0.038(2) -0.006(2) 0.0030(19) -0.016(2)
C19 0.038(2) 0.060(3) 0.040(2) 0.0013(18) 0.0044(17) -0.0136(19)
O6 0.0435(14) 0.0394(14) 0.0444(16) -0.0025(13) 0.0090(12) -0.0006(12)
O7 0.0654(19) 0.0565(19) 0.0529(17) 0.0004(14) 0.0060(15) 0.0046(15)

loop_
_atom_type_symbol
_atom_type_description
_atom_type_scat_dispersion_real
_atom_type_scat_dispersion_imag
_atom_type_scat_source
C C 0.0033 0.0016 'International Tables Vol C Tables 4.2.6.8 and 6.1.1.4'
H H 0.0000 0.0000 'International Tables Vol C Tables 4.2.6.8 and 6.1.1.4'
N N 0.0061 0.0033 'International Tables Vol C Tables 4.2.6.8 and 6.1.1.4'
O O 0.0106 0.0060 'International Tables Vol C Tables 4.2.6.8 and 6.1.1.4'
Mn Mn 0.3368 0.7283 'International Tables Vol C Tables 4.2.6.8 and 6.1.1.4'

loop_
_geom_angle_atom_site_label_1
_geom_angle_atom_site_label_2
_geom_angle_atom_site_label_3
_geom_angle_site_symmetry_1
_geom_angle_site_symmetry_3
_geom_angle
_geom_angle_publ_flag
O4 Mn1 O6 2_746 . 101.98(9) ?
O4 Mn1 O2 2_746 . 81.42(9) ?
O6 Mn1 O2 . . 96.29(9) ?
O4 Mn1 N1 2_746 . 90.59(9) ?
O6 Mn1 N1 . . 164.94(9) ?
O2 Mn1 N1 . . 93.75(9) ?
O4 Mn1 N2 2_746 . 135.16(10) ?
O6 Mn1 N2 . . 92.96(9) ?
O2 Mn1 N2 . . 139.02(9) ?
N1 Mn1 N2 . . 72.15(9) ?
O4 Mn1 O1 2_746 . 136.04(9) ?
O6 Mn1 O1 . . 91.03(9) ?
O2 Mn1 O1 . . 55.30(8) ?
N1 Mn1 O1 . . 85.48(9) ?
N2 Mn1 O1 . . 84.78(9) ?
C7 O1 Mn1 . . 86.9(2) ?
C7 O2 Mn1 . . 96.11(19) ?
C8 O4 Mn1 . 2_756 105.5(2) ?
C5 O5 C9 . . 117.4(3) ?
C10 N1 C14 . . 117.8(3) ?
C10 N1 Mn1 . . 123.6(2) ?
C14 N1 Mn1 . . 118.4(2) ?
C19 N2 C15 . . 118.3(3) ?
C19 N2 Mn1 . . 124.0(2) ?
C15 N2 Mn1 . . 117.7(2) ?
C6 C1 C2 . . 119.7(3) ?
C6 C1 C7 . . 119.5(3) ?
C2 C1 C7 . . 120.8(3) ?
C3 C2 C1 . . 120.1(3) ?
C3 C2 H2 . . 119.9 ?
C1 C2 H2 . . 119.9 ?
C2 C3 C4 . . 119.9(3) ?
C2 C3 C8 . . 120.9(3) ?
C4 C3 C8 . . 119.1(3) ?
C5 C4 C3 . . 120.1(3) ?
C5 C4 H4 . . 120.0 ?
C3 C4 H4 . . 120.0 ?
O5 C5 C4 . . 124.6(3) ?
O5 C5 C6 . . 115.6(3) ?
C4 C5 C6 . . 119.8(3) ?
C1 C6 C5 . . 120.4(3) ?
C1 C6 H6 . . 119.8 ?
C5 C6 H6 . . 119.8 ?
O1 C7 O2 . . 120.4(3) ?
O1 C7 C1 . . 120.4(3) ?
O2 C7 C1 . . 119.2(3) ?
O3 C8 O4 . . 121.7(3) ?
O3 C8 C3 . . 120.9(3) ?
O4 C8 C3 . . 117.4(3) ?
O5 C9 H9A . . 109.5 ?
O5 C9 H9B . . 109.5 ?
H9A C9 H9B . . 109.5 ?
O5 C9 H9C . . 109.5 ?
H9A C9 H9C . . 109.5 ?
H9B C9 H9C . . 109.5 ?
N1 C10 C11 . . 124.0(3) ?
N1 C10 H10 . . 118.0 ?
C11 C10 H10 . . 118.0 ?
C10 C11 C12 . . 118.3(3) ?
C10 C11 H11 . . 120.9 ?
C12 C11 H11 . . 120.9 ?
C11 C12 C13 . . 119.2(4) ?
C11 C12 H12 . . 120.4 ?
C13 C12 H12 . . 120.4 ?
C14 C13 C12 . . 119.5(3) ?
C14 C13 H13 . . 120.2 ?
C12 C13 H13 . . 120.2 ?
N1 C14 C13 . . 121.1(3) ?
N1 C14 C15 . . 115.5(3) ?
C13 C14 C15 . . 123.4(3) ?
N2 C15 C16 . . 121.0(3) ?
N2 C15 C14 . . 116.0(3) ?
C16 C15 C14 . . 123.0(3) ?
C17 C16 C15 . . 119.9(3) ?
C17 C16 H16 . . 120.0 ?
C15 C16 H16 . . 120.0 ?
C18 C17 C16 . . 119.2(3) ?
C18 C17 H17 . . 120.4 ?
C16 C17 H17 . . 120.4 ?
C17 C18 C19 . . 118.5(3) ?
C17 C18 H18 . . 120.7 ?
C19 C18 H18 . . 120.7 ?
N2 C19 C18 . . 123.2(3) ?
N2 C19 H19 . . 118.4 ?
C18 C19 H19 . . 118.4 ?
Mn1 O6 H1W . . 110(2) ?
Mn1 O6 H2W . . 125(2) ?
H1W O6 H2W . . 112(3) ?
H3W O7 H4W . . 108(3) ?

loop_
_geom_bond_atom_site_label_1
_geom_bond_atom_site_label_2
_geom_bond_site_symmetry_2
_geom_bond_distance
_geom_bond_publ_flag
Mn1 O4 2_746 2.135(2) ?
Mn1 O6 . 2.147(2) ?
Mn1 O2 . 2.230(2) ?
Mn1 N1 . 2.246(3) ?
Mn1 N2 . 2.264(2) ?
Mn1 O1 . 2.439(2) ?
O1 C7 . 1.244(4) ?
O2 C7 . 1.261(4) ?
O3 C8 . 1.254(4) ?
O4 C8 . 1.263(4) ?
O4 Mn1 2_756 2.135(2) ?
O5 C5 . 1.372(4) ?
O5 C9 . 1.424(4) ?
N1 C10 . 1.337(4) ?
N1 C14 . 1.353(4) ?
N2 C19 . 1.330(4) ?
N2 C15 . 1.349(4) ?
C1 C6 . 1.375(4) ?
C1 C2 . 1.389(4) ?
C1 C7 . 1.502(4) ?
C2 C3 . 1.382(4) ?
C2 H2 . 0.9300 ?
C3 C4 . 1.388(4) ?
C3 C8 . 1.504(4) ?
C4 C5 . 1.376(4) ?
C4 H4 . 0.9300 ?
C5 C6 . 1.392(4) ?
C6 H6 . 0.9300 ?
C9 H9A . 0.9600 ?
C9 H9B . 0.9600 ?
C9 H9C . 0.9600 ?
C10 C11 . 1.364(5) ?
C10 H10 . 0.9300 ?
C11 C12 . 1.368(5) ?
C11 H11 . 0.9300 ?
C12 C13 . 1.384(5) ?
C12 H12 . 0.9300 ?
C13 C14 . 1.379(4) ?
C13 H13 . 0.9300 ?
C14 C15 . 1.482(4) ?
C15 C16 . 1.381(4) ?
C16 C17 . 1.373(5) ?
C16 H16 . 0.9300 ?
C17 C18 . 1.361(5) ?
C17 H17 . 0.9300 ?
C18 C19 . 1.381(4) ?
C18 H18 . 0.9300 ?
C19 H19 . 0.9300 ?
O6 H1W . 0.837(17) ?
O6 H2W . 0.846(17) ?
O7 H3W . 0.839(18) ?
O7 H4W . 0.847(18) ?

loop_
_geom_hbond_atom_site_label_D
_geom_hbond_atom_site_label_H
_geom_hbond_atom_site_label_A
_geom_hbond_site_symmetry_A
_geom_hbond_distance_DH
_geom_hbond_distance_HA
_geom_hbond_distance_DA
_geom_hbond_angle_DHA
O6 H1W O7 1_655 0.837(17) 1.832(18) 2.668(4) 178(4)
O6 H2W O3 4_575 0.846(17) 1.888(19) 2.726(3) 171(3)
O7 H3W O2 4_475 0.839(18) 1.90(2) 2.724(3) 169(4)

loop_
_geom_torsion_atom_site_label_1
_geom_torsion_atom_site_label_2
_geom_torsion_atom_site_label_3
_geom_torsion_atom_site_label_4
_geom_torsion_site_symmetry_1
_geom_torsion_site_symmetry_2
_geom_torsion_site_symmetry_3
_geom_torsion_site_symmetry_4
_geom_torsion
_geom_torsion_publ_flag
O4 Mn1 O1 C7 2_746 . . . 5.0(3) ?
O6 Mn1 O1 C7 . . . . -103.5(2) ?
O2 Mn1 O1 C7 . . . . -6.56(19) ?
N1 Mn1 O1 C7 . . . . 91.2(2) ?
N2 Mn1 O1 C7 . . . . 163.6(2) ?
O4 Mn1 O2 C7 2_746 . . . -165.4(2) ?
O6 Mn1 O2 C7 . . . . 93.4(2) ?
N1 Mn1 O2 C7 . . . . -75.4(2) ?
N2 Mn1 O2 C7 . . . . -8.5(3) ?
O1 Mn1 O2 C7 . . . . 6.50(19) ?
O4 Mn1 N1 C10 2_746 . . . 41.7(3) ?
O6 Mn1 N1 C10 . . . . -171.5(3) ?
O2 Mn1 N1 C10 . . . . -39.8(3) ?
N2 Mn1 N1 C10 . . . . 179.6(3) ?
O1 Mn1 N1 C10 . . . . -94.5(3) ?
O4 Mn1 N1 C14 2_746 . . . -142.8(2) ?
O6 Mn1 N1 C14 . . . . 4.0(5) ?
O2 Mn1 N1 C14 . . . . 135.8(2) ?
N2 Mn1 N1 C14 . . . . -4.9(2) ?
O1 Mn1 N1 C14 . . . . 81.0(2) ?
O4 Mn1 N2 C19 2_746 . . . -107.3(3) ?
O6 Mn1 N2 C19 . . . . 3.0(3) ?
O2 Mn1 N2 C19 . . . . 106.1(3) ?
N1 Mn1 N2 C19 . . . . -179.3(3) ?
O1 Mn1 N2 C19 . . . . 93.7(3) ?
O4 Mn1 N2 C15 2_746 . . . 76.3(3) ?
O6 Mn1 N2 C15 . . . . -173.4(2) ?
O2 Mn1 N2 C15 . . . . -70.3(3) ?
N1 Mn1 N2 C15 . . . . 4.3(2) ?
O1 Mn1 N2 C15 . . . . -82.6(2) ?
C6 C1 C2 C3 . . . . -0.4(5) ?
C7 C1 C2 C3 . . . . -178.7(3) ?
C1 C2 C3 C4 . . . . 0.2(5) ?
C1 C2 C3 C8 . . . . 178.9(3) ?
C2 C3 C4 C5 . . . . 0.2(5) ?
C8 C3 C4 C5 . . . . -178.5(3) ?
C9 O5 C5 C4 . . . . -1.1(6) ?
C9 O5 C5 C6 . . . . 178.7(4) ?
C3 C4 C5 O5 . . . . 179.5(3) ?
C3 C4 C5 C6 . . . . -0.4(5) ?
C2 C1 C6 C5 . . . . 0.2(5) ?
C7 C1 C6 C5 . . . . 178.6(3) ?
O5 C5 C6 C1 . . . . -179.7(3) ?
C4 C5 C6 C1 . . . . 0.2(5) ?
Mn1 O1 C7 O2 . . . . 11.1(3) ?
Mn1 O1 C7 C1 . . . . -167.1(3) ?
Mn1 O2 C7 O1 . . . . -12.2(4) ?
Mn1 O2 C7 C1 . . . . 166.0(3) ?
C6 C1 C7 O1 . . . . -1.1(5) ?
C2 C1 C7 O1 . . . . 177.2(3) ?
C6 C1 C7 O2 . . . . -179.3(3) ?
C2 C1 C7 O2 . . . . -1.0(5) ?
Mn1 O4 C8 O3 2_756 . . . -1.6(4) ?
Mn1 O4 C8 C3 2_756 . . . 177.8(2) ?
C2 C3 C8 O3 . . . . -14.7(5) ?
C4 C3 C8 O3 . . . . 164.0(3) ?
C2 C3 C8 O4 . . . . 166.0(3) ?
C4 C3 C8 O4 . . . . -15.4(4) ?
C14 N1 C10 C11 . . . . -0.8(5) ?
Mn1 N1 C10 C11 . . . . 174.8(3) ?
N1 C10 C11 C12 . . . . 0.7(6) ?
C10 C11 C12 C13 . . . . -0.6(6) ?
C11 C12 C13 C14 . . . . 0.6(6) ?
C10 N1 C14 C13 . . . . 0.8(5) ?
Mn1 N1 C14 C13 . . . . -175.0(3) ?
C10 N1 C14 C15 . . . . -179.2(3) ?
Mn1 N1 C14 C15 . . . . 5.0(4) ?
C12 C13 C14 N1 . . . . -0.7(5) ?
C12 C13 C14 C15 . . . . 179.3(3) ?
C19 N2 C15 C16 . . . . 0.6(5) ?
Mn1 N2 C15 C16 . . . . 177.2(2) ?
C19 N2 C15 C14 . . . . -179.9(3) ?
Mn1 N2 C15 C14 . . . . -3.3(4) ?
N1 C14 C15 N2 . . . . -1.0(4) ?
C13 C14 C15 N2 . . . . 178.9(3) ?
N1 C14 C15 C16 . . . . 178.4(3) ?
C13 C14 C15 C16 . . . . -1.6(5) ?
N2 C15 C16 C17 . . . . -1.2(5) ?
C14 C15 C16 C17 . . . . 179.3(3) ?
C15 C16 C17 C18 . . . . 0.8(6) ?
C16 C17 C18 C19 . . . . 0.1(6) ?
C15 N2 C19 C18 . . . . 0.4(5) ?
Mn1 N2 C19 C18 . . . . -176.0(3) ?
C17 C18 C19 N2 . . . . -0.8(6) ?
